data_7019076
loop_
_publ_author_name
'Gl\"ockner, Andreas'
'Bauer, Heiko'
'Maekawa, Miyuki'
'Bannenberg, Thomas'
'Daniliuc, Constantin G.'
'Jones, Peter G.'
'Sun, Yu'
'Sitzmann, Helmut'
'Tamm, Matthias'
'Walter, Marc D.'

_publ_section_title
;
 How big is a Cp? Cycloheptatrienyl zirconium complexes with bulky
 cyclopentadienyl and indenyl ligands.
;
_journal_issue 22
_journal_name_full 'Dalton transactions (Cambridge, England : 2003)'
_journal_page_first 6614
_journal_page_last 6624
_journal_paper_doi 10.1039/c2dt12132h
_journal_volume 41
_journal_year 2012
_chemical_formula_sum 'C20 H28 Zr'
_chemical_formula_weight 359.64
_space_group_IT_number 14
_symmetry_cell_setting monoclinic
_symmetry_space_group_name_Hall '-P 2ybc'
_symmetry_space_group_name_H-M 'P 1 21/c 1'
_atom_sites_solution_hydrogens geom
_atom_sites_solution_primary direct
_atom_sites_solution_secondary difmap
_audit_creation_method SHELXL-97
_cell_angle_alpha 90.00
_cell_angle_beta 91.555(2)
_cell_angle_gamma 90.00
_cell_formula_units_Z 4
_cell_length_a 14.3641(2)
_cell_length_b 9.9629(2)
_cell_length_c 12.1930(2)
_cell_measurement_reflns_used 15364
_cell_measurement_temperature 100(2)
_cell_measurement_theta_max 75.6800
_cell_measurement_theta_min 3.6234
_cell_volume 1744.27(5)
_computing_cell_refinement
;
CrysAlisPro, Oxford Diffraction Ltd.,
Version 1.171.33.55 (release 05-01-2010 CrysAlis171 .NET)
(compiled Jan 5 2010,16:28:46)
;
_computing_data_collection
;
CrysAlisPro, Oxford Diffraction Ltd.,
Version 1.171.33.55 (release 05-01-2010 CrysAlis171 .NET)
(compiled Jan 5 2010,16:28:46)
;
_computing_data_reduction
;
CrysAlisPro, Oxford Diffraction Ltd.,
Version 1.171.33.55 (release 05-01-2010 CrysAlis171 .NET)
(compiled Jan 5 2010,16:28:46)
;
_computing_molecular_graphics 'BRUKER XP'
_computing_publication_material SHELXL-97
_computing_structure_refinement 'SHELXL-97 (Sheldrick, 1997)'
_computing_structure_solution 'SHELXS-97 (Sheldrick, 1990)'
_diffrn_ambient_temperature 100(2)
_diffrn_detector_area_resol_mean 10.3543
_diffrn_measured_fraction_theta_full 0.999
_diffrn_measured_fraction_theta_max 0.994
_diffrn_measurement_device_type 'Xcalibur, Atlas, Nova'
_diffrn_measurement_method '\w scans'
_diffrn_radiation_monochromator mirror
_diffrn_radiation_source 'Nova (Cu) X-ray Source'
_diffrn_radiation_type 'Cu K\a'
_diffrn_radiation_wavelength 1.54184
_diffrn_reflns_av_R_equivalents 0.0171
_diffrn_reflns_av_sigmaI/netI 0.0104
_diffrn_reflns_limit_h_max 17
_diffrn_reflns_limit_h_min -17
_diffrn_reflns_limit_k_max 12
_diffrn_reflns_limit_k_min -10
_diffrn_reflns_limit_l_max 15
_diffrn_reflns_limit_l_min -14
_diffrn_reflns_number 15095
_diffrn_reflns_theta_full 72.50
_diffrn_reflns_theta_max 75.80
_diffrn_reflns_theta_min 5.40
_exptl_absorpt_coefficient_mu 5.072
_exptl_absorpt_correction_T_max 1.00000
_exptl_absorpt_correction_T_min 0.81759
_exptl_absorpt_correction_type multi-scan
_exptl_absorpt_process_details
;
CrysAlisPro, Oxford Diffraction Ltd.,
Version 1.171.33.55 (release 05-01-2010 CrysAlis171 .NET)
(compiled Jan 5 2010,16:28:46)
;
_exptl_crystal_colour violet
_exptl_crystal_density_diffrn 1.370
_exptl_crystal_density_method 'not measured'
_exptl_crystal_description prism
_exptl_crystal_F_000 752
_exptl_crystal_size_max 0.14
_exptl_crystal_size_mid 0.10
_exptl_crystal_size_min 0.08
_refine_diff_density_max 0.400
_refine_diff_density_min -0.506
_refine_diff_density_rms 0.058
_refine_ls_extinction_method none
_refine_ls_goodness_of_fit_ref 1.106
_refine_ls_hydrogen_treatment mixed
_refine_ls_matrix_type full
_refine_ls_number_parameters 236
_refine_ls_number_reflns 3610
_refine_ls_number_restraints 0
_refine_ls_restrained_S_all 1.106
_refine_ls_R_factor_all 0.0204
_refine_ls_R_factor_gt 0.0202
_refine_ls_shift/su_max 0.004
_refine_ls_shift/su_mean 0.000
_refine_ls_structure_factor_coef Fsqd
_refine_ls_weighting_details 'calc w=1/[\s^2^(Fo^2^)+(0.0278P)^2^+1.1348P] where P=(Fo^2^+2Fc^2^)/3'
_refine_ls_weighting_scheme calc
_refine_ls_wR_factor_gt 0.0525
_refine_ls_wR_factor_ref 0.0526
_reflns_number_gt 3594
_reflns_number_total 3610
_reflns_threshold_expression >2sigma(I)
_cod_data_source_file c2dt12132h.txt
_cod_data_source_block andyg39
_cod_original_sg_symbol_H-M 'P 21/c'
_cod_database_code 7019076

loop_
_symmetry_equiv_pos_as_xyz
'x, y, z'
'-x, y+1/2, -z+1/2'
'-x, -y, -z'
'x, -y-1/2, z-1/2'

loop_
_atom_site_label
_atom_site_type_symbol
_atom_site_fract_x
_atom_site_fract_y
_atom_site_fract_z
_atom_site_U_iso_or_equiv
_atom_site_adp_type
_atom_site_occupancy
_atom_site_symmetry_multiplicity
_atom_site_calc_flag
_atom_site_refinement_flags
Zr Zr 0.813186(8) 0.584686(11) 0.173838(9) 0.01358(6) Uani 1 1 d .
C1 C 0.82957(11) 0.78550(16) 0.27167(14) 0.0228(3) Uani 1 1 d .
H1 H 0.7850(15) 0.845(2) 0.2889(17) 0.030(5) Uiso 1 1 d .
C2 C 0.84346(12) 0.67832(18) 0.34754(13) 0.0247(3) Uani 1 1 d .
H2 H 0.8033(16) 0.681(2) 0.4081(19) 0.039(6) Uiso 1 1 d .
C3 C 0.90113(13) 0.56347(18) 0.33799(14) 0.0259(4) Uani 1 1 d .
H3 H 0.8967(15) 0.504(2) 0.3935(18) 0.031(5) Uiso 1 1 d .
C4 C 0.95912(11) 0.52661(17) 0.25026(14) 0.0241(3) Uani 1 1 d .
H4 H 0.9872(16) 0.446(2) 0.2568(18) 0.031(5) Uiso 1 1 d .
C5 C 0.97437(11) 0.59624(17) 0.15014(14) 0.0225(3) Uani 1 1 d .
H5 H 1.0108(16) 0.551(2) 0.1014(18) 0.031(5) Uiso 1 1 d .
C6 C 0.93423(11) 0.71934(17) 0.11300(13) 0.0215(3) Uani 1 1 d .
H6 H 0.9466(14) 0.742(2) 0.0434(17) 0.026(5) Uiso 1 1 d .
C7 C 0.86941(11) 0.80304(16) 0.16677(13) 0.0210(3) Uani 1 1 d .
H7 H 0.8471(16) 0.873(2) 0.1245(18) 0.033(6) Uiso 1 1 d .
C8 C 0.64177(10) 0.56764(14) 0.12389(12) 0.0150(3) Uani 1 1 d .
C9 C 0.66947(10) 0.44163(15) 0.16907(12) 0.0143(3) Uani 1 1 d .
H9 H 0.6464(14) 0.4082(18) 0.2359(16) 0.017(5) Uiso 1 1 d .
C10 C 0.73370(10) 0.37809(15) 0.09829(11) 0.0143(3) Uani 1 1 d .
C11 C 0.74630(10) 0.46735(15) 0.00912(11) 0.0147(3) Uani 1 1 d .
H11 H 0.7861(13) 0.4515(19) -0.0501(16) 0.017(4) Uiso 1 1 d .
C12 C 0.69023(11) 0.58284(14) 0.02477(12) 0.0152(3) Uani 1 1 d .
H12 H 0.6838(13) 0.656(2) -0.0229(15) 0.018(4) Uiso 1 1 d .
C13 C 0.56730(10) 0.66153(15) 0.16680(12) 0.0174(3) Uani 1 1 d .
C14 C 0.56885(11) 0.66345(17) 0.29270(13) 0.0219(3) Uani 1 1 d .
H14A H 0.5572 0.5727 0.3203 0.033 Uiso 1 1 calc R
H14B H 0.5204 0.7243 0.3182 0.033 Uiso 1 1 calc R
H14C H 0.6299 0.6945 0.3201 0.033 Uiso 1 1 calc R
C15 C 0.47185(11) 0.60958(19) 0.12530(15) 0.0275(4) Uani 1 1 d .
H15A H 0.4695 0.6099 0.0449 0.041 Uiso 1 1 calc R
H15B H 0.4226 0.6678 0.1527 0.041 Uiso 1 1 calc R
H15C H 0.4625 0.5179 0.1519 0.041 Uiso 1 1 calc R
C16 C 0.58099(12) 0.80483(17) 0.12466(14) 0.0268(3) Uani 1 1 d .
H16A H 0.6418 0.8386 0.1505 0.040 Uiso 1 1 calc R
H16B H 0.5317 0.8628 0.1522 0.040 Uiso 1 1 calc R
H16C H 0.5783 0.8048 0.0443 0.040 Uiso 1 1 calc R
C17 C 0.77383(10) 0.23703(14) 0.10989(12) 0.0162(3) Uani 1 1 d .
C18 C 0.78383(12) 0.19600(16) 0.23067(13) 0.0245(3) Uani 1 1 d .
H18A H 0.8237 0.2608 0.2700 0.037 Uiso 1 1 calc R
H18B H 0.8119 0.1065 0.2359 0.037 Uiso 1 1 calc R
H18C H 0.7223 0.1945 0.2634 0.037 Uiso 1 1 calc R
C19 C 0.70684(12) 0.14028(16) 0.04883(15) 0.0265(3) Uani 1 1 d .
H19A H 0.6454 0.1444 0.0818 0.040 Uiso 1 1 calc R
H19B H 0.7311 0.0486 0.0545 0.040 Uiso 1 1 calc R
H19C H 0.7013 0.1663 -0.0286 0.040 Uiso 1 1 calc R
C20 C 0.86996(11) 0.22843(16) 0.05867(13) 0.0199(3) Uani 1 1 d .
H20A H 0.8645 0.2515 -0.0194 0.030 Uiso 1 1 calc R
H20B H 0.8942 0.1369 0.0667 0.030 Uiso 1 1 calc R
H20C H 0.9126 0.2914 0.0960 0.030 Uiso 1 1 calc R

loop_
_atom_site_aniso_label
_atom_site_aniso_U_11
_atom_site_aniso_U_22
_atom_site_aniso_U_33
_atom_site_aniso_U_23
_atom_site_aniso_U_13
_atom_site_aniso_U_12
Zr 0.01123(8) 0.01376(8) 0.01566(8) -0.00071(4) -0.00124(5) -0.00137(4)
C1 0.0198(7) 0.0200(7) 0.0285(8) -0.0088(6) -0.0003(6) -0.0007(6)
C2 0.0225(8) 0.0344(9) 0.0173(7) -0.0061(6) 0.0009(6) -0.0054(7)
C3 0.0267(9) 0.0291(8) 0.0215(8) 0.0074(7) -0.0086(6) -0.0058(7)
C4 0.0190(7) 0.0208(8) 0.0318(8) 0.0006(6) -0.0098(6) 0.0028(6)
C5 0.0115(7) 0.0295(8) 0.0263(8) -0.0053(6) 0.0009(6) 0.0004(6)
C6 0.0162(7) 0.0272(8) 0.0211(7) 0.0030(6) 0.0012(6) -0.0068(6)
C7 0.0183(7) 0.0160(7) 0.0284(8) 0.0023(6) -0.0036(6) -0.0040(6)
C8 0.0111(6) 0.0156(6) 0.0182(7) -0.0021(5) -0.0010(5) -0.0010(5)
C9 0.0123(6) 0.0149(6) 0.0160(7) -0.0004(5) 0.0023(5) -0.0017(5)
C10 0.0125(6) 0.0141(6) 0.0163(6) -0.0016(5) 0.0006(5) -0.0011(5)
C11 0.0129(6) 0.0168(7) 0.0142(6) -0.0015(5) 0.0004(5) -0.0010(5)
C12 0.0150(7) 0.0156(7) 0.0151(7) 0.0008(5) -0.0011(5) 0.0000(5)
C13 0.0138(7) 0.0174(7) 0.0210(7) -0.0027(5) 0.0011(5) 0.0025(5)
C14 0.0200(7) 0.0232(7) 0.0228(8) -0.0044(6) 0.0048(6) 0.0013(6)
C15 0.0130(7) 0.0339(9) 0.0356(9) -0.0111(7) -0.0010(6) 0.0049(7)
C16 0.0297(9) 0.0191(8) 0.0318(9) 0.0005(6) 0.0056(7) 0.0079(6)
C17 0.0158(7) 0.0142(7) 0.0188(7) -0.0002(5) 0.0026(5) 0.0006(5)
C18 0.0302(8) 0.0214(8) 0.0221(8) 0.0059(6) 0.0066(6) 0.0077(6)
C19 0.0231(8) 0.0156(7) 0.0406(9) -0.0037(7) -0.0025(7) -0.0013(6)
C20 0.0180(7) 0.0187(7) 0.0233(7) -0.0013(6) 0.0045(6) 0.0038(6)

loop_
_atom_type_symbol
_atom_type_description
_atom_type_scat_dispersion_real
_atom_type_scat_dispersion_imag
_atom_type_scat_source
C C 0.0181 0.0091 'International Tables Vol C Tables 4.2.6.8 and 6.1.1.4'
H H 0.0000 0.0000 'International Tables Vol C Tables 4.2.6.8 and 6.1.1.4'
Zr Zr -0.1862 2.2449 'International Tables Vol C Tables 4.2.6.8 and 6.1.1.4'

loop_
_geom_angle_atom_site_label_1
_geom_angle_atom_site_label_2
_geom_angle_atom_site_label_3
_geom_angle
C7 Zr C6 35.60(6)
C7 Zr C1 35.63(6)
C6 Zr C1 66.71(6)
C7 Zr C4 86.44(6)
C6 Zr C4 66.55(6)
C1 Zr C4 86.09(6)
C7 Zr C5 66.66(6)
C6 Zr C5 35.45(6)
C1 Zr C5 86.26(6)
C4 Zr C5 35.43(6)
C7 Zr C2 66.71(6)
C6 Zr C2 86.38(6)
C1 Zr C2 35.39(6)
C4 Zr C2 66.23(6)
C5 Zr C2 86.11(6)
C7 Zr C3 86.35(6)
C6 Zr C3 86.24(6)
C1 Zr C3 66.27(6)
C4 Zr C3 35.29(6)
C5 Zr C3 66.36(6)
C2 Zr C3 35.22(6)
C7 Zr C11 122.40(5)
C6 Zr C11 106.72(5)
C1 Zr C11 147.49(5)
C4 Zr C11 121.70(5)
C5 Zr C11 106.50(5)
C2 Zr C11 166.46(5)
C3 Zr C11 146.23(6)
C7 Zr C12 102.67(5)
C6 Zr C12 106.92(5)
C1 Zr C12 115.89(5)
C4 Zr C12 153.39(6)
C5 Zr C12 126.26(6)
C2 Zr C12 140.35(6)
C3 Zr C12 166.56(6)
C11 Zr C12 33.05(5)
C7 Zr C9 144.90(5)
C6 Zr C9 159.96(5)
C1 Zr C9 124.72(5)
C4 Zr C9 126.57(5)
C5 Zr C9 147.17(5)
C2 Zr C9 112.30(5)
C3 Zr C9 113.09(5)
C11 Zr C9 54.27(5)
C12 Zr C9 54.13(5)
C7 Zr C10 155.13(5)
C6 Zr C10 133.52(5)
C1 Zr C10 157.69(5)
C4 Zr C10 109.62(5)
C5 Zr C10 115.78(5)
C2 Zr C10 136.68(5)
C3 Zr C10 117.83(6)
C11 Zr C10 32.93(5)
C12 Zr C10 54.77(5)
C9 Zr C10 33.03(4)
C7 Zr C8 113.05(5)
C6 Zr C8 133.78(5)
C1 Zr C8 105.34(5)
C4 Zr C8 159.20(5)
C5 Zr C8 158.94(6)
C2 Zr C8 113.59(5)
C3 Zr C8 134.27(6)
C11 Zr C8 54.73(5)
C12 Zr C8 32.80(5)
C9 Zr C8 32.85(5)
C10 Zr C8 55.05(5)
C2 C1 C7 128.48(15)
C2 C1 Zr 72.54(9)
C7 C1 Zr 71.61(9)
C3 C2 C1 128.57(15)
C3 C2 Zr 72.51(9)
C1 C2 Zr 72.07(9)
C2 C3 C4 128.69(16)
C2 C3 Zr 72.27(9)
C4 C3 Zr 72.21(9)
C3 C4 C5 128.69(15)
C3 C4 Zr 72.50(9)
C5 C4 Zr 72.30(9)
C6 C5 C4 128.38(15)
C6 C5 Zr 71.86(9)
C4 C5 Zr 72.27(9)
C7 C6 C5 128.51(15)
C7 C6 Zr 71.82(9)
C5 C6 Zr 72.69(9)
C6 C7 C1 128.67(15)
C6 C7 Zr 72.59(9)
C1 C7 Zr 72.76(9)
C12 C8 C9 106.58(12)
C12 C8 C13 126.29(13)
C9 C8 C13 126.86(13)
C12 C8 Zr 72.59(8)
C9 C8 Zr 72.87(8)
C13 C8 Zr 124.37(9)
C8 C9 C10 109.60(13)
C8 C9 Zr 74.28(8)
C10 C9 Zr 73.81(8)
C11 C10 C9 106.44(13)
C11 C10 C17 126.35(13)
C9 C10 C17 126.98(13)
C11 C10 Zr 72.66(8)
C9 C10 Zr 73.16(8)
C17 C10 Zr 123.61(9)
C10 C11 C12 108.66(12)
C10 C11 Zr 74.41(8)
C12 C11 Zr 73.71(8)
C8 C12 C11 108.73(12)
C8 C12 Zr 74.62(8)
C11 C12 Zr 73.24(8)
C8 C13 C16 111.05(12)
C8 C13 C14 111.08(12)
C16 C13 C14 108.99(13)
C8 C13 C15 107.94(12)
C16 C13 C15 108.94(14)
C14 C13 C15 108.78(13)
C10 C17 C18 111.15(12)
C10 C17 C20 110.87(12)
C18 C17 C20 108.34(12)
C10 C17 C19 107.61(12)
C18 C17 C19 109.82(13)
C20 C17 C19 109.03(12)

loop_
_geom_bond_atom_site_label_1
_geom_bond_atom_site_label_2
_geom_bond_distance
Zr C7 2.3229(15)
Zr C6 2.3330(15)
Zr C1 2.3380(15)
Zr C4 2.3433(15)
Zr C5 2.3438(16)
Zr C2 2.3441(16)
Zr C3 2.3472(16)
Zr C11 2.4937(14)
Zr C12 2.4999(15)
Zr C9 2.5079(14)
Zr C10 2.5163(14)
Zr C8 2.5261(14)
C1 C2 1.423(2)
C1 C7 1.426(2)
C2 C3 1.419(3)
C3 C4 1.422(3)
C4 C5 1.426(2)
C5 C6 1.424(2)
C6 C7 1.423(2)
C8 C12 1.419(2)
C8 C9 1.423(2)
C8 C13 1.524(2)
C9 C10 1.4283(19)
C10 C11 1.420(2)
C10 C17 1.524(2)
C11 C12 1.420(2)
C13 C16 1.532(2)
C13 C14 1.535(2)
C13 C15 1.538(2)
C17 C18 1.531(2)
C17 C20 1.533(2)
C17 C19 1.540(2)

loop_
_geom_torsion_atom_site_label_1
_geom_torsion_atom_site_label_2
_geom_torsion_atom_site_label_3
_geom_torsion_atom_site_label_4
_geom_torsion
C7 Zr C1 C2 -142.37(14)
C6 Zr C1 C2 -119.16(11)
C4 Zr C1 C2 -53.04(10)
C5 Zr C1 C2 -88.55(10)
C3 Zr C1 C2 -22.77(9)
C11 Zr C1 C2 156.17(10)
C12 Zr C1 C2 142.61(9)
C9 Zr C1 C2 79.74(10)
C10 Zr C1 C2 83.02(17)
C8 Zr C1 C2 109.31(9)
C6 Zr C1 C7 23.21(9)
C4 Zr C1 C7 89.34(10)
C5 Zr C1 C7 53.82(10)
C2 Zr C1 C7 142.37(14)
C3 Zr C1 C7 119.60(11)
C11 Zr C1 C7 -61.46(14)
C12 Zr C1 C7 -75.02(10)
C9 Zr C1 C7 -137.89(9)
C10 Zr C1 C7 -134.60(13)
C8 Zr C1 C7 -108.32(9)
C7 C1 C2 C3 0.8(3)
Zr C1 C2 C3 48.54(16)
C7 C1 C2 Zr -47.74(16)
C7 Zr C2 C3 -119.31(11)
C6 Zr C2 C3 -88.61(10)
C1 Zr C2 C3 -142.09(15)
C4 Zr C2 C3 -22.67(10)
C5 Zr C2 C3 -53.08(10)
C11 Zr C2 C3 105.9(2)
C12 Zr C2 C3 159.02(10)
C9 Zr C2 C3 98.86(10)
C10 Zr C2 C3 71.21(12)
C8 Zr C2 C3 134.59(10)
C7 Zr C2 C1 22.78(9)
C6 Zr C2 C1 53.49(10)
C4 Zr C2 C1 119.42(11)
C5 Zr C2 C1 89.01(10)
C3 Zr C2 C1 142.09(15)
C11 Zr C2 C1 -112.0(2)
C12 Zr C2 C1 -58.88(13)
C9 Zr C2 C1 -119.05(9)
C10 Zr C2 C1 -146.69(9)
C8 Zr C2 C1 -83.31(10)
C1 C2 C3 C4 -0.2(3)
Zr C2 C3 C4 48.16(17)
C1 C2 C3 Zr -48.38(16)
C7 Zr C3 C2 53.37(10)
C6 Zr C3 C2 89.05(10)
C1 Zr C3 C2 22.87(10)
C4 Zr C3 C2 142.36(15)
C5 Zr C3 C2 119.46(11)
C11 Zr C3 C2 -156.10(10)
C12 Zr C3 C2 -79.4(3)
C9 Zr C3 C2 -96.39(10)
C10 Zr C3 C2 -132.73(9)
C8 Zr C3 C2 -65.69(12)
C7 Zr C3 C4 -88.98(10)
C6 Zr C3 C4 -53.31(10)
C1 Zr C3 C4 -119.49(11)
C5 Zr C3 C4 -22.90(10)
C2 Zr C3 C4 -142.36(15)
C11 Zr C3 C4 61.54(14)
C12 Zr C3 C4 138.2(2)
C9 Zr C3 C4 121.25(10)
C10 Zr C3 C4 84.91(10)
C8 Zr C3 C4 151.95(9)
C2 C3 C4 C5 0.4(3)
Zr C3 C4 C5 48.63(16)
C2 C3 C4 Zr -48.19(17)
C7 Zr C4 C3 88.72(10)
C6 Zr C4 C3 119.29(11)
C1 Zr C4 C3 53.01(10)
C5 Zr C4 C3 142.06(15)
C2 Zr C4 C3 22.64(10)
C11 Zr C4 C3 -144.94(9)
C12 Zr C4 C3 -159.79(11)
C9 Zr C4 C3 -78.29(11)
C10 Zr C4 C3 -110.75(10)
C8 Zr C4 C3 -71.51(19)
C7 Zr C4 C5 -53.34(10)
C6 Zr C4 C5 -22.77(9)
C1 Zr C4 C5 -89.05(10)
C2 Zr C4 C5 -119.42(11)
C3 Zr C4 C5 -142.06(15)
C11 Zr C4 C5 73.00(11)
C12 Zr C4 C5 58.16(16)
C9 Zr C4 C5 139.65(9)
C10 Zr C4 C5 107.19(10)
C8 Zr C4 C5 146.43(14)
C3 C4 C5 C6 -0.8(3)
Zr C4 C5 C6 47.92(16)
C3 C4 C5 Zr -48.71(16)
C7 Zr C5 C6 -22.93(9)
C1 Zr C5 C6 -53.74(10)
C4 Zr C5 C6 -142.25(15)
C2 Zr C5 C6 -89.22(10)
C3 Zr C5 C6 -119.44(11)
C11 Zr C5 C6 95.81(10)
C12 Zr C5 C6 65.91(11)
C9 Zr C5 C6 144.18(10)
C10 Zr C5 C6 129.80(9)
C8 Zr C5 C6 70.87(18)
C7 Zr C5 C4 119.32(11)
C6 Zr C5 C4 142.25(15)
C1 Zr C5 C4 88.51(10)
C2 Zr C5 C4 53.03(10)
C3 Zr C5 C4 22.81(10)
C11 Zr C5 C4 -121.94(10)
C12 Zr C5 C4 -151.84(9)
C9 Zr C5 C4 -73.57(14)
C10 Zr C5 C4 -87.95(10)
C8 Zr C5 C4 -146.88(14)
C4 C5 C6 C7 0.2(3)
Zr C5 C6 C7 48.27(15)
C4 C5 C6 Zr -48.06(16)
C1 Zr C6 C7 -23.24(9)
C4 Zr C6 C7 -119.31(10)
C5 Zr C6 C7 -142.07(14)
C2 Zr C6 C7 -53.69(10)
C3 Zr C6 C7 -88.98(10)
C11 Zr C6 C7 122.80(9)
C12 Zr C6 C7 88.23(9)
C9 Zr C6 C7 105.77(16)
C10 Zr C6 C7 145.37(9)
C8 Zr C6 C7 65.98(11)
C7 Zr C6 C5 142.07(14)
C1 Zr C6 C5 118.83(11)
C4 Zr C6 C5 22.76(9)
C2 Zr C6 C5 88.38(10)
C3 Zr C6 C5 53.09(10)
C11 Zr C6 C5 -95.13(10)
C12 Zr C6 C5 -129.70(9)
C9 Zr C6 C5 -112.16(16)
C10 Zr C6 C5 -72.56(11)
C8 Zr C6 C5 -151.95(9)
C5 C6 C7 C1 1.0(3)
Zr C6 C7 C1 49.54(15)
C5 C6 C7 Zr -48.58(16)
C2 C1 C7 C6 -1.4(3)
Zr C1 C7 C6 -49.48(15)
C2 C1 C7 Zr 48.07(16)
C1 Zr C7 C6 141.54(14)
C4 Zr C7 C6 53.28(10)
C5 Zr C7 C6 22.85(9)
C2 Zr C7 C6 118.89(10)
C3 Zr C7 C6 88.64(10)
C11 Zr C7 C6 -72.46(10)
C12 Zr C7 C6 -101.43(9)
C9 Zr C7 C6 -145.01(9)
C10 Zr C7 C6 -78.44(15)
C8 Zr C7 C6 -134.22(9)
C6 Zr C7 C1 -141.54(14)
C4 Zr C7 C1 -88.26(10)
C5 Zr C7 C1 -118.69(11)
C2 Zr C7 C1 -22.64(9)
C3 Zr C7 C1 -52.90(10)
C11 Zr C7 C1 146.00(9)
C12 Zr C7 C1 117.03(9)
C9 Zr C7 C1 73.45(13)
C10 Zr C7 C1 140.02(12)
C8 Zr C7 C1 84.24(10)
C7 Zr C8 C12 77.28(9)
C6 Zr C8 C12 41.98(11)
C1 Zr C8 C12 114.22(9)
C4 Zr C8 C12 -124.25(15)
C5 Zr C8 C12 -7.39(19)
C2 Zr C8 C12 150.84(9)
C3 Zr C8 C12 -174.16(9)
C11 Zr C8 C12 -37.07(8)
C9 Zr C8 C12 -114.17(12)
C10 Zr C8 C12 -77.61(9)
C7 Zr C8 C9 -168.55(8)
C6 Zr C8 C9 156.16(9)
C1 Zr C8 C9 -131.61(9)
C4 Zr C8 C9 -10.1(2)
C5 Zr C8 C9 106.78(16)
C2 Zr C8 C9 -94.99(9)
C3 Zr C8 C9 -59.99(11)
C11 Zr C8 C9 77.10(9)
C12 Zr C8 C9 114.17(12)
C10 Zr C8 C9 36.56(8)
C7 Zr C8 C13 -45.21(13)
C6 Zr C8 C13 -80.50(14)
C1 Zr C8 C13 -8.26(13)
C4 Zr C8 C13 113.27(17)
C5 Zr C8 C13 -129.88(15)
C2 Zr C8 C13 28.36(14)
C3 Zr C8 C13 63.35(14)
C11 Zr C8 C13 -159.56(14)
C12 Zr C8 C13 -122.48(16)
C9 Zr C8 C13 123.34(16)
C10 Zr C8 C13 159.90(14)
C12 C8 C9 C10 -0.67(16)
C13 C8 C9 C10 173.58(13)
Zr C8 C9 C10 -65.94(10)
C12 C8 C9 Zr 65.26(10)
C13 C8 C9 Zr -120.48(14)
C7 Zr C9 C8 18.52(13)
C6 Zr C9 C8 -58.41(18)
C1 Zr C9 C8 61.32(10)
C4 Zr C9 C8 175.57(9)
C5 Zr C9 C8 -140.62(11)
C2 Zr C9 C8 99.34(9)
C3 Zr C9 C8 137.62(9)
C11 Zr C9 C8 -78.63(9)
C12 Zr C9 C8 -37.57(8)
C10 Zr C9 C8 -116.40(12)
C7 Zr C9 C10 134.92(10)
C6 Zr C9 C10 57.99(18)
C1 Zr C9 C10 177.72(8)
C4 Zr C9 C10 -68.03(10)
C5 Zr C9 C10 -24.22(14)
C2 Zr C9 C10 -144.26(9)
C3 Zr C9 C10 -105.98(9)
C11 Zr C9 C10 37.77(8)
C12 Zr C9 C10 78.83(9)
C8 Zr C9 C10 116.40(12)
C8 C9 C10 C11 0.69(16)
Zr C9 C10 C11 -65.55(10)
C8 C9 C10 C17 -174.02(13)
Zr C9 C10 C17 119.74(14)
C8 C9 C10 Zr 66.24(10)
C7 Zr C10 C11 9.31(16)
C6 Zr C10 C11 -42.54(11)
C1 Zr C10 C11 108.89(15)
C4 Zr C10 C11 -118.42(9)
C5 Zr C10 C11 -80.46(9)
C2 Zr C10 C11 165.81(9)
C3 Zr C10 C11 -156.07(9)
C12 Zr C10 C11 37.12(8)
C9 Zr C10 C11 113.84(12)
C8 Zr C10 C11 77.49(9)
C7 Zr C10 C9 -104.53(14)
C6 Zr C10 C9 -156.38(9)
C1 Zr C10 C9 -4.95(18)
C4 Zr C10 C9 127.75(9)
C5 Zr C10 C9 165.70(9)
C2 Zr C10 C9 51.97(12)
C3 Zr C10 C9 90.09(10)
C11 Zr C10 C9 -113.84(12)
C12 Zr C10 C9 -76.72(9)
C8 Zr C10 C9 -36.35(8)
C7 Zr C10 C17 131.87(13)
C6 Zr C10 C17 80.01(13)
C1 Zr C10 C17 -128.56(15)
C4 Zr C10 C17 4.14(12)
C5 Zr C10 C17 42.10(13)
C2 Zr C10 C17 -71.64(13)
C3 Zr C10 C17 -33.51(13)
C11 Zr C10 C17 122.56(15)
C12 Zr C10 C17 159.68(13)
C9 Zr C10 C17 -123.60(15)
C8 Zr C10 C17 -159.96(13)
C9 C10 C11 C12 -0.44(16)
C17 C10 C11 C12 174.32(13)
Zr C10 C11 C12 -66.33(10)
C9 C10 C11 Zr 65.89(10)
C17 C10 C11 Zr -119.36(14)
C7 Zr C11 C10 -175.38(8)
C6 Zr C11 C10 149.21(8)
C1 Zr C11 C10 -138.07(10)
C4 Zr C11 C10 76.84(10)
C5 Zr C11 C10 112.16(9)
C2 Zr C11 C10 -45.9(3)
C3 Zr C11 C10 40.19(14)
C12 Zr C11 C10 -115.31(12)
C9 Zr C11 C10 -37.89(8)
C8 Zr C11 C10 -78.53(9)
C7 Zr C11 C12 -60.07(10)
C6 Zr C11 C12 -95.48(9)
C1 Zr C11 C12 -22.76(14)
C4 Zr C11 C12 -167.85(9)
C5 Zr C11 C12 -132.53(9)
C2 Zr C11 C12 69.4(3)
C3 Zr C11 C12 155.50(11)
C9 Zr C11 C12 77.42(9)
C10 Zr C11 C12 115.31(12)
C8 Zr C11 C12 36.78(8)
C9 C8 C12 C11 0.39(16)
C13 C8 C12 C11 -173.91(13)
Zr C8 C12 C11 65.85(10)
C9 C8 C12 Zr -65.46(10)
C13 C8 C12 Zr 120.24(14)
C10 C11 C12 C8 0.03(16)
Zr C11 C12 C8 -66.76(10)
C10 C11 C12 Zr 66.79(10)
C7 Zr C12 C8 -113.08(9)
C6 Zr C12 C8 -149.69(9)
C1 Zr C12 C8 -77.85(9)
C4 Zr C12 C8 139.07(12)
C5 Zr C12 C8 176.71(8)
C2 Zr C12 C8 -44.41(12)
C3 Zr C12 C8 18.3(3)
C11 Zr C12 C8 115.51(12)
C9 Zr C12 C8 37.63(8)
C10 Zr C12 C8 78.53(9)
C7 Zr C12 C11 131.41(9)
C6 Zr C12 C11 94.81(9)
C1 Zr C12 C11 166.64(8)
C4 Zr C12 C11 23.56(16)
C5 Zr C12 C11 61.21(10)
C2 Zr C12 C11 -159.91(9)
C3 Zr C12 C11 -97.2(3)
C9 Zr C12 C11 -77.87(9)
C10 Zr C12 C11 -36.98(8)
C8 Zr C12 C11 -115.51(12)
C12 C8 C13 C16 -27.4(2)
C9 C8 C13 C16 159.48(14)
Zr C8 C13 C16 65.65(16)
C12 C8 C13 C14 -148.82(15)
C9 C8 C13 C14 38.0(2)
Zr C8 C13 C14 -55.82(16)
C12 C8 C13 C15 92.00(18)
C9 C8 C13 C15 -81.16(18)
Zr C8 C13 C15 -174.99(11)
C11 C10 C17 C18 154.69(14)
C9 C10 C17 C18 -31.6(2)
Zr C10 C17 C18 62.12(15)
C11 C10 C17 C20 34.12(19)
C9 C10 C17 C20 -152.19(14)
Zr C10 C17 C20 -58.46(15)
C11 C10 C17 C19 -85.03(17)
C9 C10 C17 C19 88.66(17)
Zr C10 C17 C19 -177.61(10)
